data_2238466
loop_
_publ_author_name
'Warad, Ismail'
'Haddad, Salim F.'
'Al-Noaimi, Mousa'
'Hammouti, Belkheir'
'Ben Hadda, Taibi'

_publ_section_title
;
 <i>N</i>'-[(<i>E</i>)-2-Chlorobenzylidene]thiophene-2-carbohydrazide
;
_journal_issue 9
_journal_name_full 'Acta Crystallographica Section E'
_journal_page_first o1442
_journal_paper_doi 10.1107/S1600536813020850
_journal_volume 69
_journal_year 2013
_chemical_formula_iupac 'C12 H9 Cl N2 O S'
_chemical_formula_moiety 'C12 H9 Cl N2 O S'
_chemical_formula_sum 'C12 H9 Cl N2 O S'
_chemical_formula_weight 264.72
_chemical_name_systematic
;
<i>N</i>'-[(<i>E</i>)-2-Chlorobenzylidene]thiophene-2-carbohydrazide
;
_space_group_IT_number 33
_symmetry_cell_setting orthorhombic
_symmetry_space_group_name_Hall 'P 2c -2n'
_symmetry_space_group_name_H-M 'P n a 21'
_atom_sites_solution_hydrogens geom
_atom_sites_solution_primary direct
_atom_sites_solution_secondary difmap
_audit_creation_method SHELXL97
_cell_angle_alpha 90
_cell_angle_beta 90
_cell_angle_gamma 90
_cell_formula_units_Z 8
_cell_length_a 24.9465(15)
_cell_length_b 4.3709(3)
_cell_length_c 21.8091(13)
_cell_measurement_reflns_used 3090
_cell_measurement_temperature 293(2)
_cell_measurement_theta_max 29.2006
_cell_measurement_theta_min 2.9124
_cell_volume 2378.0(3)
_computing_cell_refinement 'CrysAlis PRO (Agilent, 2011)'
_computing_data_collection 'CrysAlis PRO (Agilent, 2011)'
_computing_data_reduction 'CrysAlis PRO (Agilent, 2011)'
_computing_molecular_graphics 'ORTEPIII (Burnett & Johnson, 1996)'
_computing_publication_material 'SHELXTL (Sheldrick, 2008)'
_computing_structure_refinement 'SHELXL97 (Sheldrick, 2008)'
_computing_structure_solution 'SHELXS97 (Sheldrick, 2008)'
_diffrn_ambient_temperature 293(2)
_diffrn_detector_area_resol_mean 16.0534
_diffrn_measured_fraction_theta_full 0.998
_diffrn_measured_fraction_theta_max 0.998
_diffrn_measurement_device_type 'Agilent Xcalibur Eos'
_diffrn_measurement_method '\w scans'
_diffrn_radiation_monochromator graphite
_diffrn_radiation_source 'Enhance (Mo) X-ray Source'
_diffrn_radiation_type MoK\a
_diffrn_radiation_wavelength 0.71073
_diffrn_reflns_av_R_equivalents 0.0245
_diffrn_reflns_av_sigmaI/netI 0.0324
_diffrn_reflns_limit_h_max 29
_diffrn_reflns_limit_h_min -29
_diffrn_reflns_limit_k_max 4
_diffrn_reflns_limit_k_min -5
_diffrn_reflns_limit_l_max 21
_diffrn_reflns_limit_l_min -25
_diffrn_reflns_number 9965
_diffrn_reflns_theta_full 25.02
_diffrn_reflns_theta_max 25.02
_diffrn_reflns_theta_min 3.24
_diffrn_standards_decay_% 0.0
_exptl_absorpt_coefficient_mu 0.479
_exptl_absorpt_correction_T_max 0.9536
_exptl_absorpt_correction_T_min 0.8695
_exptl_absorpt_correction_type multi-scan
_exptl_absorpt_process_details '(CrysAlis PRO; Agilent, 2011)'
_exptl_crystal_colour colourless
_exptl_crystal_density_diffrn 1.479
_exptl_crystal_density_method 'not measured'
_exptl_crystal_description parallelpiped
_exptl_crystal_F_000 1088
_exptl_crystal_size_max 0.30
_exptl_crystal_size_mid 0.20
_exptl_crystal_size_min 0.10
_refine_diff_density_max 0.324
_refine_diff_density_min -0.315
_refine_ls_extinction_method none
_refine_ls_goodness_of_fit_ref 1.082
_refine_ls_hydrogen_treatment mixed
_refine_ls_matrix_type full
_refine_ls_number_constraints 0
_refine_ls_number_parameters 316
_refine_ls_number_reflns 3845
_refine_ls_number_restraints 1
_refine_ls_restrained_S_all 1.082
_refine_ls_R_factor_all 0.0516
_refine_ls_R_factor_gt 0.0438
_refine_ls_shift/su_max 0.000
_refine_ls_shift/su_mean 0.000
_refine_ls_structure_factor_coef Fsqd
_refine_ls_weighting_details 'calc w=1/[\s^2^(Fo^2^)+(0.0575P)^2^+0.3988P] where P=(Fo^2^+2Fc^2^)/3'
_refine_ls_weighting_scheme calc
_refine_ls_wR_factor_gt 0.1078
_refine_ls_wR_factor_ref 0.1127
_reflns_number_gt 3341
_reflns_number_total 3845
_reflns_threshold_expression I>2\s(I)
_cod_data_source_file bh2481.cif
_cod_data_source_block I
_cod_original_cell_volume 2378.0(2)
_cod_database_code 2238466
_cod_database_fobs_code 2238466

loop_
_symmetry_equiv_pos_as_xyz
'x, y, z'
'-x, -y, z+1/2'
'-x+1/2, y+1/2, z+1/2'
'x+1/2, -y+1/2, z'

loop_
_atom_site_type_symbol
_atom_site_label
_atom_site_fract_x
_atom_site_fract_y
_atom_site_fract_z
_atom_site_U_iso_or_equiv
_atom_site_adp_type
_atom_site_calc_flag
_atom_site_refinement_flags
_atom_site_occupancy
_atom_site_symmetry_multiplicity
S S1 0.30063(4) 0.4329(3) 0.72298(6) 0.0619(3) Uani d . 1 1
O O1 0.17505(11) -0.0648(6) 0.67301(13) 0.0509(7) Uani d . 1 1
N N1 0.17938(14) 0.2450(8) 0.7547(2) 0.0414(9) Uani d . 1 1
H H1A 0.1555(17) 0.166(10) 0.770(2) 0.046(13) Uiso d . 1 1
N N2 0.20518(12) 0.4548(7) 0.78995(15) 0.0363(7) Uani d . 1 1
Cl Cl1 0.11381(5) 0.7410(3) 0.94945(7) 0.0663(4) Uani d . 1 1
C C1 0.34789(17) 0.3764(12) 0.6679(2) 0.0598(12) Uani d . 1 1
H H1 0.3823 0.4576 0.6701 0.072 Uiso calc R 1 1
C C2 0.33115(19) 0.2071(12) 0.6219(3) 0.0684(16) Uani d . 1 1
H H2B 0.3532 0.1601 0.5889 0.082 Uiso calc R 1 1
C C3 0.27627(15) 0.0975(10) 0.6257(2) 0.0502(11) Uani d . 1 1
H H3 0.2582 -0.0210 0.5969 0.060 Uiso calc R 1 1
C C4 0.25557(16) 0.2105(8) 0.6832(2) 0.0412(11) Uani d . 1 1
C C5 0.20111(14) 0.1229(9) 0.70353(18) 0.0372(9) Uani d . 1 1
C C6 0.17984(14) 0.5461(8) 0.83769(19) 0.0376(9) Uani d . 1 1
H H6A 0.1454 0.4745 0.8454 0.045 Uiso calc R 1 1
C C7 0.20468(14) 0.7612(8) 0.8799(2) 0.0357(10) Uani d . 1 1
C C8 0.17872(15) 0.8624(8) 0.93273(19) 0.0427(9) Uani d . 1 1
C C9 0.20295(19) 1.0600(10) 0.9746(2) 0.0527(11) Uani d . 1 1
H H9A 0.1849 1.1230 1.0098 0.063 Uiso calc R 1 1
C C10 0.25406(18) 1.1590(11) 0.9628(3) 0.0580(13) Uani d . 1 1
H H10A 0.2707 1.2914 0.9902 0.070 Uiso calc R 1 1
C C11 0.28077(17) 1.0671(9) 0.9117(2) 0.0551(11) Uani d . 1 1
H H11A 0.3156 1.1352 0.9048 0.066 Uiso calc R 1 1
C C12 0.25639(14) 0.8721(9) 0.8698(2) 0.0451(10) Uani d . 1 1
H H12A 0.2748 0.8147 0.8345 0.054 Uiso calc R 1 1
S S2 0.45222(4) -0.0291(3) 0.74612(7) 0.0598(3) Uani d . 1 1
O O2 0.57997(11) -0.5028(7) 0.79635(13) 0.0506(7) Uani d . 1 1
N N3 0.57520(13) -0.1945(7) 0.71524(18) 0.0367(8) Uani d . 1 1
H H3A 0.6055(17) -0.260(9) 0.705(2) 0.050(13) Uiso d . 1 1
N N4 0.54883(11) 0.0161(7) 0.67961(15) 0.0365(7) Uani d . 1 1
Cl Cl2 0.63843(4) 0.3111(3) 0.52014(6) 0.0597(3) Uani d . 1 1
C C13 0.40651(17) -0.0776(12) 0.8022(3) 0.0656(14) Uani d . 1 1
H H13 0.3718 -0.0001 0.8000 0.079 Uiso calc R 1 1
C C14 0.4247(2) -0.2383(13) 0.8504(3) 0.0694(17) Uani d . 1 1
H H14A 0.4040 -0.2836 0.8846 0.083 Uiso calc R 1 1
C C15 0.47921(17) -0.3327(11) 0.8438(2) 0.0565(12) Uani d . 1 1
H H15 0.4986 -0.4426 0.8728 0.068 Uiso calc R 1 1
C C16 0.49924(15) -0.2344(8) 0.7868(2) 0.0384(10) Uani d . 1 1
C C17 0.55391(15) -0.3165(9) 0.7665(2) 0.0401(10) Uani d . 1 1
C C18 0.57349(13) 0.1124(8) 0.63301(19) 0.0356(8) Uani d . 1 1
H H18A 0.6082 0.0442 0.6253 0.043 Uiso calc R 1 1
C C19 0.54850(14) 0.3293(8) 0.5909(2) 0.0352(9) Uani d . 1 1
C C20 0.57460(14) 0.4371(8) 0.53871(18) 0.0390(9) Uani d . 1 1
C C21 0.54954(18) 0.6404(9) 0.4982(2) 0.0497(10) Uani d . 1 1
H H21A 0.5678 0.7094 0.4636 0.060 Uiso calc R 1 1
C C22 0.49814(19) 0.7381(9) 0.5093(3) 0.0558(14) Uani d . 1 1
H H22A 0.4811 0.8710 0.4823 0.067 Uiso calc R 1 1
C C23 0.47194(17) 0.6338(10) 0.5620(2) 0.0523(11) Uani d . 1 1
H H23A 0.4373 0.7006 0.5705 0.063 Uiso calc R 1 1
C C24 0.49638(16) 0.4368(9) 0.6010(2) 0.0441(10) Uani d . 1 1
H H24A 0.4779 0.3706 0.6355 0.053 Uiso calc R 1 1

loop_
_atom_site_aniso_label
_atom_site_aniso_U_11
_atom_site_aniso_U_22
_atom_site_aniso_U_33
_atom_site_aniso_U_12
_atom_site_aniso_U_13
_atom_site_aniso_U_23
S1 0.0423(5) 0.0769(8) 0.0665(8) -0.0039(6) 0.0064(5) -0.0024(7)
O1 0.0488(15) 0.0610(17) 0.0427(17) -0.0089(14) 0.0008(13) -0.0127(15)
N1 0.0348(18) 0.0425(19) 0.047(3) -0.0051(15) 0.0052(18) -0.0039(16)
N2 0.0339(15) 0.0370(17) 0.0382(19) -0.0004(13) 0.0010(14) -0.0001(15)
Cl1 0.0465(6) 0.0949(9) 0.0576(9) -0.0116(6) 0.0170(6) -0.0179(7)
C1 0.039(2) 0.073(3) 0.067(4) 0.004(2) 0.014(2) 0.008(3)
C2 0.056(3) 0.080(4) 0.070(5) 0.017(3) 0.026(3) 0.006(3)
C3 0.038(2) 0.058(2) 0.055(3) 0.0039(18) 0.014(2) 0.003(2)
C4 0.038(2) 0.043(2) 0.043(3) 0.0051(16) 0.0018(19) 0.0027(19)
C5 0.0393(19) 0.042(2) 0.031(2) 0.0044(17) 0.0010(16) 0.0014(19)
C6 0.0319(17) 0.039(2) 0.042(2) -0.0008(16) 0.0034(16) 0.0036(18)
C7 0.035(2) 0.0319(19) 0.040(3) 0.0033(14) 0.0008(17) 0.0033(17)
C8 0.0385(19) 0.042(2) 0.048(3) 0.0041(17) 0.0052(17) 0.001(2)
C9 0.064(3) 0.052(3) 0.042(3) 0.003(2) -0.001(2) -0.011(2)
C10 0.061(3) 0.053(3) 0.059(4) -0.007(2) -0.010(3) -0.015(3)
C11 0.041(2) 0.058(3) 0.067(3) -0.010(2) -0.008(2) 0.006(3)
C12 0.040(2) 0.049(2) 0.046(3) -0.0008(18) 0.0025(18) -0.003(2)
S2 0.0419(5) 0.0785(8) 0.0590(7) 0.0063(5) 0.0047(5) 0.0152(7)
O2 0.0478(15) 0.0633(17) 0.0407(17) 0.0165(13) 0.0013(14) 0.0141(15)
N3 0.0345(17) 0.0403(17) 0.035(2) 0.0015(14) 0.0038(16) 0.0036(16)
N4 0.0341(15) 0.0363(16) 0.039(2) 0.0009(13) 0.0017(14) 0.0008(15)
Cl2 0.0472(6) 0.0745(7) 0.0574(9) -0.0028(5) 0.0165(6) 0.0058(7)
C13 0.040(2) 0.081(3) 0.076(4) 0.006(2) 0.009(2) 0.019(3)
C14 0.067(3) 0.088(4) 0.053(4) 0.006(3) 0.026(3) 0.024(3)
C15 0.042(2) 0.072(3) 0.056(3) 0.008(2) 0.015(2) 0.006(3)
C16 0.041(2) 0.039(2) 0.035(3) -0.0035(16) 0.0003(19) 0.0010(17)
C17 0.0366(19) 0.040(2) 0.044(3) -0.0036(17) -0.0027(17) -0.0040(19)
C18 0.0311(16) 0.0359(19) 0.040(2) -0.0023(15) 0.0006(16) -0.0043(18)
C19 0.037(2) 0.0332(19) 0.035(3) -0.0094(16) -0.0012(17) -0.0077(17)
C20 0.0425(19) 0.038(2) 0.037(2) -0.0054(16) 0.0015(16) -0.0065(18)
C21 0.070(3) 0.044(2) 0.036(2) -0.010(2) -0.002(2) 0.005(2)
C22 0.066(3) 0.044(2) 0.058(4) 0.005(2) -0.020(3) 0.003(2)
C23 0.044(2) 0.050(2) 0.062(3) 0.004(2) -0.005(2) -0.003(2)
C24 0.041(2) 0.041(2) 0.050(3) -0.0003(17) 0.0006(17) -0.003(2)

loop_
_atom_type_symbol
_atom_type_description
_atom_type_scat_dispersion_real
_atom_type_scat_dispersion_imag
_atom_type_scat_source
C C 0.0033 0.0016 'International Tables Vol C Tables 4.2.6.8 and 6.1.1.4'
H H 0.0000 0.0000 'International Tables Vol C Tables 4.2.6.8 and 6.1.1.4'
N N 0.0061 0.0033 'International Tables Vol C Tables 4.2.6.8 and 6.1.1.4'
O O 0.0106 0.0060 'International Tables Vol C Tables 4.2.6.8 and 6.1.1.4'
S S 0.1246 0.1234 'International Tables Vol C Tables 4.2.6.8 and 6.1.1.4'
Cl Cl 0.1484 0.1585 'International Tables Vol C Tables 4.2.6.8 and 6.1.1.4'

loop_
_geom_angle_atom_site_label_1
_geom_angle_atom_site_label_2
_geom_angle_atom_site_label_3
_geom_angle
C1 S1 C4 90.9(3)
C5 N1 N2 123.0(4)
C5 N1 H1A 120(4)
N2 N1 H1A 115(4)
C6 N2 N1 115.9(3)
C2 C1 S1 113.6(4)
C2 C1 H1 123.2
S1 C1 H1 123.2
C1 C2 C3 116.2(5)
C1 C2 H2B 121.9
C3 C2 H2B 121.9
C4 C3 C2 105.8(4)
C4 C3 H3 127.1
C2 C3 H3 127.1
C3 C4 C5 120.0(4)
C3 C4 S1 113.4(3)
C5 C4 S1 126.6(4)
O1 C5 N1 119.6(3)
O1 C5 C4 119.5(4)
N1 C5 C4 120.9(4)
N2 C6 C7 120.4(3)
N2 C6 H6A 119.8
C7 C6 H6A 119.8
C8 C7 C12 116.7(4)
C8 C7 C6 122.0(3)
C12 C7 C6 121.2(4)
C7 C8 C9 122.5(4)
C7 C8 Cl1 120.5(3)
C9 C8 Cl1 117.0(3)
C10 C9 C8 118.3(4)
C10 C9 H9A 120.8
C8 C9 H9A 120.8
C11 C10 C9 121.2(4)
C11 C10 H10A 119.4
C9 C10 H10A 119.4
C10 C11 C12 120.4(4)
C10 C11 H11A 119.8
C12 C11 H11A 119.8
C11 C12 C7 120.9(4)
C11 C12 H12A 119.6
C7 C12 H12A 119.6
C13 S2 C16 91.2(2)
C17 N3 N4 123.1(3)
C17 N3 H3A 117(3)
N4 N3 H3A 120(3)
C18 N4 N3 116.5(3)
C14 C13 S2 113.8(4)
C14 C13 H13 123.1
S2 C13 H13 123.1
C13 C14 C15 113.3(5)
C13 C14 H14A 123.3
C15 C14 H14A 123.3
C16 C15 C14 109.8(4)
C16 C15 H15 125.1
C14 C15 H15 125.1
C15 C16 C17 121.2(4)
C15 C16 S2 111.8(3)
C17 C16 S2 126.9(4)
O2 C17 N3 119.6(4)
O2 C17 C16 119.4(4)
N3 C17 C16 121.1(4)
N4 C18 C19 121.0(3)
N4 C18 H18A 119.5
C19 C18 H18A 119.5
C20 C19 C24 116.6(4)
C20 C19 C18 122.3(3)
C24 C19 C18 121.1(4)
C19 C20 C21 121.5(4)
C19 C20 Cl2 120.8(3)
C21 C20 Cl2 117.6(3)
C22 C21 C20 120.1(4)
C22 C21 H21A 119.9
C20 C21 H21A 119.9
C21 C22 C23 118.7(4)
C21 C22 H22A 120.6
C23 C22 H22A 120.6
C24 C23 C22 120.8(4)
C24 C23 H23A 119.6
C22 C23 H23A 119.6
C23 C24 C19 122.3(4)
C23 C24 H24A 118.9
C19 C24 H24A 118.9

loop_
_geom_bond_atom_site_label_1
_geom_bond_atom_site_label_2
_geom_bond_distance
S1 C1 1.701(5)
S1 C4 1.720(5)
O1 C5 1.240(4)
N1 C5 1.350(5)
N1 N2 1.359(5)
N1 H1A 0.77(4)
N2 C6 1.282(5)
Cl1 C8 1.743(4)
C1 C2 1.314(8)
C1 H1 0.9300
C2 C3 1.453(6)
C2 H2B 0.9300
C3 C4 1.445(7)
C3 H3 0.9300
C4 C5 1.479(5)
C6 C7 1.454(6)
C6 H6A 0.9300
C7 C8 1.393(6)
C7 C12 1.396(5)
C8 C9 1.395(6)
C9 C10 1.371(6)
C9 H9A 0.9300
C10 C11 1.358(7)
C10 H10A 0.9300
C11 C12 1.390(6)
C11 H11A 0.9300
C12 H12A 0.9300
S2 C13 1.686(5)
S2 C16 1.723(4)
O2 C17 1.229(5)
N3 C17 1.347(6)
N3 N4 1.373(4)
N3 H3A 0.84(4)
N4 C18 1.260(5)
Cl2 C20 1.733(4)
C13 C14 1.342(7)
C13 H13 0.9300
C14 C15 1.427(6)
C14 H14A 0.9300
C15 C16 1.407(7)
C15 H15 0.9300
C16 C17 1.478(5)
C18 C19 1.459(6)
C18 H18A 0.9300
C19 C20 1.394(6)
C19 C24 1.400(5)
C20 C21 1.401(6)
C21 C22 1.373(6)
C21 H21A 0.9300
C22 C23 1.399(7)
C22 H22A 0.9300
C23 C24 1.354(6)
C23 H23A 0.9300
C24 H24A 0.9300

loop_
_geom_hbond_atom_site_label_D
_geom_hbond_atom_site_label_H
_geom_hbond_atom_site_label_A
_geom_hbond_site_symmetry_A
_geom_hbond_distance_DH
_geom_hbond_distance_HA
_geom_hbond_distance_DA
_geom_hbond_angle_DHA
_geom_hbond_publ_flag
N3 H3A O1 4_545 0.84(4) 2.02(5) 2.856(4) 175(4) yes
N1 H1A O2 4_445 0.77(4) 2.09(4) 2.845(5) 166(5) yes
C10 H10A Cl2 2_675 0.93 2.93 3.758(5) 149.1 yes

loop_
_geom_torsion_atom_site_label_1
_geom_torsion_atom_site_label_2
_geom_torsion_atom_site_label_3
_geom_torsion_atom_site_label_4
_geom_torsion
C5 N1 N2 C6 -178.9(4)
C4 S1 C1 C2 1.1(4)
S1 C1 C2 C3 -0.2(6)
C1 C2 C3 C4 -1.1(6)
C2 C3 C4 C5 -176.0(4)
C2 C3 C4 S1 1.9(5)
C1 S1 C4 C3 -1.8(3)
C1 S1 C4 C5 176.0(4)
N2 N1 C5 O1 -179.1(3)
N2 N1 C5 C4 0.7(6)
C3 C4 C5 O1 5.1(6)
S1 C4 C5 O1 -172.5(3)
C3 C4 C5 N1 -174.7(4)
S1 C4 C5 N1 7.6(6)
N1 N2 C6 C7 177.5(3)
N2 C6 C7 C8 -179.1(3)
N2 C6 C7 C12 -0.2(6)
C12 C7 C8 C9 -1.3(6)
C6 C7 C8 C9 177.6(4)
C12 C7 C8 Cl1 179.4(3)
C6 C7 C8 Cl1 -1.7(5)
C7 C8 C9 C10 0.5(6)
Cl1 C8 C9 C10 179.9(4)
C8 C9 C10 C11 -0.2(7)
C9 C10 C11 C12 0.7(7)
C10 C11 C12 C7 -1.5(6)
C8 C7 C12 C11 1.7(6)
C6 C7 C12 C11 -177.2(4)
C17 N3 N4 C18 179.7(4)
C16 S2 C13 C14 0.5(5)
S2 C13 C14 C15 0.3(7)
C13 C14 C15 C16 -1.1(7)
C14 C15 C16 C17 -176.5(4)
C14 C15 C16 S2 1.5(5)
C13 S2 C16 C15 -1.2(4)
C13 S2 C16 C17 176.7(4)
N4 N3 C17 O2 -179.6(3)
N4 N3 C17 C16 1.6(6)
C15 C16 C17 O2 8.7(6)
S2 C16 C17 O2 -168.9(3)
C15 C16 C17 N3 -172.5(4)
S2 C16 C17 N3 9.9(6)
N3 N4 C18 C19 178.0(3)
N4 C18 C19 C20 -179.3(3)
N4 C18 C19 C24 -0.1(5)
C24 C19 C20 C21 -0.6(5)
C18 C19 C20 C21 178.7(3)
C24 C19 C20 Cl2 -177.9(3)
C18 C19 C20 Cl2 1.3(5)
C19 C20 C21 C22 0.0(6)
Cl2 C20 C21 C22 177.4(3)
C20 C21 C22 C23 0.8(6)
C21 C22 C23 C24 -1.0(7)
C22 C23 C24 C19 0.3(6)
C20 C19 C24 C23 0.5(6)
C18 C19 C24 C23 -178.8(4)
